data_7711692
loop_
_publ_author_name
'Huang, Yi'
'Huang, Junben'
'Zhang, Yong'

_publ_section_title
;
 Wide band gap thiophosphates ASrPS<sub>4</sub> (A = Li, Na, K, Rb, Cs):
 cation size effect induced successive structural transformation.
;
_journal_issue 39
_journal_name_full 'Dalton transactions (Cambridge, England : 2003)'
_journal_page_first 15067
_journal_page_last 15073
_journal_paper_doi 10.1039/d2dt02321k
_journal_volume 51
_journal_year 2022
_chemical_formula_moiety 'K P S4 Sr'
_chemical_formula_sum 'K P S4 Sr'
_chemical_formula_weight 285.93
_space_group_crystal_system orthorhombic
_space_group_IT_number 62
_space_group_name_Hall '-P 2ac 2n'
_space_group_name_H-M_alt 'P n m a'
_atom_sites_solution_primary dual
_audit_creation_date 2022-03-22
_audit_creation_method
;
Olex2 1.3
(compiled 2020.11.12 svn.r5f609507 for OlexSys, GUI svn.r6408)
;
_audit_update_record
;
2022-04-19 deposited with the CCDC.	2022-09-16 downloaded from the CCDC.
;
_cell_angle_alpha 90
_cell_angle_beta 90
_cell_angle_gamma 90
_cell_formula_units_Z 4
_cell_length_a 16.8490(17)
_cell_length_b 6.6365(6)
_cell_length_c 6.5607(8)
_cell_measurement_reflns_used 1978
_cell_measurement_temperature 300.0
_cell_measurement_theta_max 28.69
_cell_measurement_theta_min 2.42
_cell_volume 733.61(13)
_computing_cell_refinement 'SAINT V8.38A (Bruker, 2018)'
_computing_data_reduction 'SAINT V8.38A (Bruker, 2018)'
_computing_molecular_graphics 'Olex2 1.3 (Dolomanov et al., 2009)'
_computing_publication_material 'Olex2 1.3 (Dolomanov et al., 2009)'
_computing_structure_refinement 'SHELXL 2018/3 (Sheldrick, 2015)'
_computing_structure_solution 'SHELXT 2018/2 (Sheldrick, 2018)'
_diffrn_ambient_temperature 300.0
_diffrn_measured_fraction_theta_full 0.985
_diffrn_measured_fraction_theta_max 0.988
_diffrn_measurement_device_type 'Bruker APEX-II CCD'
_diffrn_measurement_method '\f and \w scans'
_diffrn_radiation_type MoK\a
_diffrn_radiation_wavelength 0.71073
_diffrn_reflns_av_R_equivalents 0.0583
_diffrn_reflns_av_unetI/netI 0.0374
_diffrn_reflns_Laue_measured_fraction_full 0.985
_diffrn_reflns_Laue_measured_fraction_max 0.988
_diffrn_reflns_limit_h_max 22
_diffrn_reflns_limit_h_min -22
_diffrn_reflns_limit_k_max 8
_diffrn_reflns_limit_k_min -8
_diffrn_reflns_limit_l_max 8
_diffrn_reflns_limit_l_min -8
_diffrn_reflns_number 6562
_diffrn_reflns_point_group_measured_fraction_full 0.985
_diffrn_reflns_point_group_measured_fraction_max 0.988
_diffrn_reflns_theta_full 25.242
_diffrn_reflns_theta_max 28.689
_diffrn_reflns_theta_min 2.418
_diffrn_source_current 1.4
_diffrn_source_power 0.07
_diffrn_source_voltage 50.0
_diffrn_standards_number 0
_exptl_absorpt_coefficient_mu 9.154
_exptl_absorpt_correction_T_max 0.4444
_exptl_absorpt_correction_T_min 0.3657
_exptl_absorpt_correction_type numerical
_exptl_absorpt_process_details
;
SADABS-2016/2 (Bruker,2016/2) was used for absorption correction.
wR2(int) was 0.0795 before and 0.0632 after correction.
The Ratio of minimum to maximum transmission is 0.8229.
The \l/2 correction factor is Not present.
;
_exptl_crystal_colour 'clear light colourless'
_exptl_crystal_colour_lustre clear
_exptl_crystal_colour_modifier light
_exptl_crystal_colour_primary colourless
_exptl_crystal_density_diffrn 2.589
_exptl_crystal_description block
_exptl_crystal_F_000 544
_exptl_crystal_size_max 0.077
_exptl_crystal_size_mid 0.065
_exptl_crystal_size_min 0.039
_refine_diff_density_max 3.699
_refine_diff_density_min -1.422
_refine_diff_density_rms 0.318
_refine_ls_extinction_method none
_refine_ls_goodness_of_fit_ref 1.183
_refine_ls_hydrogen_treatment undef
_refine_ls_matrix_type full
_refine_ls_number_parameters 40
_refine_ls_number_reflns 1009
_refine_ls_number_restraints 0
_refine_ls_restrained_S_all 1.183
_refine_ls_R_factor_all 0.0815
_refine_ls_R_factor_gt 0.0770
_refine_ls_shift/su_max 0.000
_refine_ls_shift/su_mean 0.000
_refine_ls_structure_factor_coef Fsqd
_refine_ls_weighting_details 'w=1/[\s^2^(Fo^2^)+(0.0836P)^2^+24.2161P] where P=(Fo^2^+2Fc^2^)/3'
_refine_ls_weighting_scheme calc
_refine_ls_wR_factor_gt 0.2129
_refine_ls_wR_factor_ref 0.2158
_reflns_Friedel_coverage 0.000
_reflns_number_gt 912
_reflns_number_total 1009
_reflns_threshold_expression 'I > 2\s(I)'
_cod_data_source_file d2dt02321k2.cif
_cod_data_source_block KSrPS4
_cod_database_code 7711692
_shelx_shelxl_version_number 2018/3
_shelx_space_group_comment
;
The symmetry employed for this shelxl refinement is uniquely defined
by the following loop, which should always be used as a source of
symmetry information in preference to the above space-group names.
They are only intended as comments.
;
_shelx_estimated_absorpt_t_max 0.717
_shelx_estimated_absorpt_t_min 0.539
_olex2_refinement_description
;
;
_olex2_submission_special_instructions 'No special instructions were received'

loop_
_space_group_symop_operation_xyz
'x, y, z'
'-x+1/2, -y, z+1/2'
'-x, y+1/2, -z'
'x+1/2, -y+1/2, -z+1/2'
'-x, -y, -z'
'x-1/2, y, -z-1/2'
'x, -y-1/2, z'
'-x-1/2, y-1/2, z-1/2'

loop_
_atom_site_label
_atom_site_type_symbol
_atom_site_fract_x
_atom_site_fract_y
_atom_site_fract_z
_atom_site_U_iso_or_equiv
_atom_site_adp_type
_atom_site_occupancy
_atom_site_site_symmetry_order
_atom_site_calc_flag
_atom_site_refinement_flags_posn
_atom_site_refinement_flags_adp
_atom_site_refinement_flags_occupancy
_atom_site_disorder_assembly
_atom_site_disorder_group
Sr1 Sr 0.52226(8) 0.250000 0.2100(2) 0.0211(4) Uani 1 2 d S T P . .
P1 P 0.5983(2) 0.250000 0.7222(6) 0.0159(7) Uani 1 2 d S T P . .
S2 S 0.4793(2) 0.250000 0.6577(6) 0.0230(8) Uani 1 2 d S T P . .
S3 S 0.62181(14) 0.4957(4) 0.8977(4) 0.0222(6) Uani 1 1 d . . . . .
S1 S 0.6670(2) 0.250000 0.4689(6) 0.0240(8) Uani 1 2 d S T P . .
K1 K 0.7877(2) 0.250000 1.0225(8) 0.0414(11) Uani 1 2 d S T P . .

loop_
_atom_site_aniso_label
_atom_site_aniso_U_11
_atom_site_aniso_U_22
_atom_site_aniso_U_33
_atom_site_aniso_U_23
_atom_site_aniso_U_13
_atom_site_aniso_U_12
Sr1 0.0197(6) 0.0238(7) 0.0199(7) 0.000 0.0012(5) 0.000
P1 0.0162(14) 0.0138(14) 0.0176(17) 0.000 0.0000(12) 0.000
S2 0.0177(15) 0.0296(18) 0.0215(17) 0.000 0.0031(12) 0.000
S3 0.0232(11) 0.0135(10) 0.0297(13) -0.0040(9) -0.0007(10) -0.0002(8)
S1 0.0159(15) 0.0325(19) 0.0235(18) 0.000 0.0069(13) 0.000
K1 0.0288(18) 0.0282(18) 0.067(3) 0.000 -0.0136(18) 0.000

loop_
_atom_type_symbol
_atom_type_description
_atom_type_scat_dispersion_real
_atom_type_scat_dispersion_imag
_atom_type_scat_source
K K 0.2009 0.2494 'International Tables Vol C Tables 4.2.6.8 and 6.1.1.4'
P P 0.1023 0.0942 'International Tables Vol C Tables 4.2.6.8 and 6.1.1.4'
S S 0.1246 0.1234 'International Tables Vol C Tables 4.2.6.8 and 6.1.1.4'
Sr Sr -1.5307 3.2498 'International Tables Vol C Tables 4.2.6.8 and 6.1.1.4'

loop_
_exptl_crystal_face_index_h
_exptl_crystal_face_index_k
_exptl_crystal_face_index_l
_exptl_crystal_face_perp_dist
1.00 0.00 0.00 0.0140
-1.00 0.00 0.00 0.0190
1.00 -1.00 -1.00 0.0250
-1.00 1.00 1.00 0.0350
0.00 -1.00 -1.00 0.0300
-1.00 -1.00 -1.00 0.0330
1.00 1.00 1.00 0.0370
1.00 1.00 0.00 0.0270
-1.00 -1.00 0.00 0.0370
-1.00 1.00 0.00 0.0280
1.00 -1.00 0.00 0.0350
1.00 -1.00 1.00 0.0300
-1.00 1.00 -1.00 0.0210
0.00 0.00 1.00 0.0300
0.00 0.00 -1.00 0.0180

loop_
_geom_angle_atom_site_label_1
_geom_angle_atom_site_label_2
_geom_angle_atom_site_label_3
_geom_angle
_geom_angle_site_symmetry_1
_geom_angle_site_symmetry_3
_geom_angle_publ_flag
Sr1 Sr1 Sr1 98.56(6) 5_655 5_665 ?
P1 Sr1 Sr1 58.62(4) 1_554 5_655 ?
P1 Sr1 Sr1 58.62(4) 1_554 5_665 ?
P1 Sr1 K1 135.76(10) 1_554 6_557 ?
S2 Sr1 Sr1 54.89(6) 5_656 5_655 ?
S2 Sr1 Sr1 124.76(4) . 5_655 ?
S2 Sr1 Sr1 124.76(4) . 5_665 ?
S2 Sr1 Sr1 153.03(8) 5_656 5_665 ?
S2 Sr1 Sr1 153.03(8) 5_666 5_655 ?
S2 Sr1 Sr1 54.89(6) 5_666 5_665 ?
S2 Sr1 P1 172.04(10) . 1_554 ?
S2 Sr1 P1 103.75(7) 5_656 1_554 ?
S2 Sr1 P1 103.75(7) 5_666 1_554 ?
S2 Sr1 S2 150.67(13) 5_666 5_656 ?
S2 Sr1 S2 75.67(7) . 5_666 ?
S2 Sr1 S2 75.67(7) . 5_656 ?
S2 Sr1 S3 91.98(8) . 3_646 ?
S2 Sr1 S3 140.25(7) . 1_554 ?
S2 Sr1 S3 91.98(8) . 5_666 ?
S2 Sr1 S3 140.25(7) . 7_564 ?
S2 Sr1 K1 83.71(6) 5_666 6_557 ?
S2 Sr1 K1 52.20(10) . 6_557 ?
S2 Sr1 K1 83.71(6) 5_656 6_557 ?
S3 Sr1 Sr1 94.31(7) 1_554 5_655 ?
S3 Sr1 Sr1 97.91(7) 5_666 5_655 ?
S3 Sr1 Sr1 97.91(7) 3_646 5_665 ?
S3 Sr1 Sr1 94.31(7) 7_564 5_665 ?
S3 Sr1 Sr1 45.26(5) 5_666 5_665 ?
S3 Sr1 Sr1 45.26(5) 3_646 5_655 ?
S3 Sr1 Sr1 43.96(5) 1_554 5_665 ?
S3 Sr1 Sr1 43.96(5) 7_564 5_655 ?
S3 Sr1 P1 94.63(8) 5_666 1_554 ?
S3 Sr1 P1 35.70(6) 7_564 1_554 ?
S3 Sr1 P1 94.63(8) 3_646 1_554 ?
S3 Sr1 P1 35.70(6) 1_554 1_554 ?
S3 Sr1 S2 132.70(8) 1_554 5_656 ?
S3 Sr1 S2 61.04(8) 3_646 5_656 ?
S3 Sr1 S2 126.15(8) 3_646 5_666 ?
S3 Sr1 S2 70.34(8) 7_564 5_656 ?
S3 Sr1 S2 61.04(8) 5_666 5_666 ?
S3 Sr1 S2 126.15(8) 5_666 5_656 ?
S3 Sr1 S2 70.34(8) 1_554 5_666 ?
S3 Sr1 S2 132.70(8) 7_564 5_666 ?
S3 Sr1 S3 124.65(6) 3_646 1_554 ?
S3 Sr1 S3 124.65(6) 5_666 7_564 ?
S3 Sr1 S3 89.22(7) 3_646 7_564 ?
S3 Sr1 S3 63.25(9) 7_564 1_554 ?
S3 Sr1 S3 67.44(9) 3_646 5_666 ?
S3 Sr1 S3 89.22(7) 5_666 1_554 ?
S3 Sr1 K1 139.50(7) 7_564 6_557 ?
S3 Sr1 K1 50.55(7) 5_666 6_557 ?
S3 Sr1 K1 50.55(7) 3_646 6_557 ?
S3 Sr1 K1 139.50(7) 1_554 6_557 ?
S1 Sr1 Sr1 120.02(5) . 5_655 ?
S1 Sr1 Sr1 120.02(5) . 5_665 ?
S1 Sr1 P1 103.05(10) . 1_554 ?
S1 Sr1 S2 82.04(7) . 5_656 ?
S1 Sr1 S2 82.04(7) . 5_666 ?
S1 Sr1 S2 69.00(10) . . ?
S1 Sr1 S3 142.02(6) . 3_646 ?
S1 Sr1 S3 86.21(8) . 7_564 ?
S1 Sr1 S3 142.02(6) . 5_666 ?
S1 Sr1 S3 86.21(8) . 1_554 ?
S1 Sr1 K1 121.20(11) . 6_557 ?
K1 Sr1 Sr1 95.68(6) 6_557 5_655 ?
K1 Sr1 Sr1 95.68(6) 6_557 5_665 ?
P1 P1 Sr1 0(10) 7_565 1_556 ?
P1 P1 S2 0(10) 7_565 . ?
P1 P1 S3 0(10) 7_565 . ?
P1 P1 S3 0(10) 7_565 7_565 ?
P1 P1 S1 0(10) 7_565 . ?
S2 P1 Sr1 80.12(15) . 1_556 ?
S3 P1 Sr1 63.08(12) . 1_556 ?
S3 P1 Sr1 63.08(12) 7_565 1_556 ?
S3 P1 S2 107.92(14) . . ?
S3 P1 S2 107.92(14) 7_565 . ?
S3 P1 S3 106.5(2) . 7_565 ?
S1 P1 Sr1 166.95(19) . 1_556 ?
S1 P1 S2 112.9(2) . . ?
S1 P1 S3 110.65(15) . 7_565 ?
S1 P1 S3 110.65(15) . . ?
Sr1 S2 Sr1 104.33(7) . 5_656 ?
Sr1 S2 Sr1 150.67(13) 5_666 5_656 ?
Sr1 S2 Sr1 104.33(7) . 5_666 ?
Sr1 S2 K1 94.59(7) 5_656 6_557 ?
Sr1 S2 K1 83.74(13) . 6_557 ?
Sr1 S2 K1 94.59(7) 5_666 6_557 ?
P1 S2 Sr1 87.42(7) 7_565 5_656 ?
P1 S2 Sr1 88.08(16) . . ?
P1 S2 Sr1 88.08(16) 7_565 . ?
P1 S2 Sr1 87.42(7) 7_565 5_666 ?
P1 S2 Sr1 87.42(7) . 5_656 ?
P1 S2 Sr1 87.42(7) . 5_666 ?
P1 S2 P1 0.00(4) 7_565 . ?
P1 S2 K1 171.8(2) 7_565 6_557 ?
P1 S2 K1 171.8(2) . 6_557 ?
Sr1 S3 Sr1 90.78(7) 5_666 1_556 ?
Sr1 S3 K1 175.52(9) 5_666 . ?
Sr1 S3 K1 173.38(12) 1_556 2_664 ?
Sr1 S3 K1 91.95(10) 1_556 . ?
Sr1 S3 K1 175.52(9) 5_666 7_565 ?
Sr1 S3 K1 85.00(9) 5_666 2_664 ?
Sr1 S3 K1 91.95(10) 1_556 7_565 ?
P1 S3 Sr1 81.22(12) 7_565 1_556 ?
P1 S3 Sr1 99.07(13) 7_565 5_666 ?
P1 S3 Sr1 99.07(13) . 5_666 ?
P1 S3 Sr1 81.22(12) . 1_556 ?
P1 S3 P1 0.00(19) 7_565 . ?
P1 S3 K1 84.87(13) . 7_565 ?
P1 S3 K1 94.40(14) . 2_664 ?
P1 S3 K1 84.87(13) . . ?
P1 S3 K1 84.87(13) 7_565 7_565 ?
P1 S3 K1 84.87(13) 7_565 . ?
P1 S3 K1 94.40(14) 7_565 2_664 ?
K1 S3 K1 92.60(8) . 2_664 ?
K1 S3 K1 92.60(8) 7_565 2_664 ?
K1 S3 K1 0.0 . 7_565 ?
Sr1 S1 K1 89.94(12) . 1_554 ?
Sr1 S1 K1 103.98(10) . 2_664 ?
Sr1 S1 K1 103.98(10) . 2_654 ?
P1 S1 Sr1 90.00(16) 7_565 . ?
P1 S1 Sr1 90.00(16) . . ?
P1 S1 P1 0.00(16) 7_565 . ?
P1 S1 K1 92.47(11) 7_565 2_654 ?
P1 S1 K1 179.9(2) 7_565 1_554 ?
P1 S1 K1 92.47(11) . 2_664 ?
P1 S1 K1 92.47(11) 7_565 2_664 ?
P1 S1 K1 179.9(2) . 1_554 ?
P1 S1 K1 92.47(11) . 2_654 ?
K1 S1 K1 151.59(19) 2_664 2_654 ?
K1 S1 K1 87.55(9) 2_654 1_554 ?
K1 S1 K1 87.55(9) 2_664 1_554 ?
Sr1 K1 Sr1 140.67(13) 6_657 1_556 ?
P1 K1 Sr1 172.28(16) 7_565 6_657 ?
P1 K1 Sr1 47.05(7) 7_565 1_556 ?
S2 K1 Sr1 175.27(16) 6_657 1_556 ?
S2 K1 Sr1 44.06(8) 6_657 6_657 ?
S2 K1 P1 128.21(18) 6_657 7_565 ?
S2 K1 S1 144.91(17) 6_657 1_556 ?
S3 K1 Sr1 104.10(12) 2_665 1_556 ?
S3 K1 Sr1 42.06(7) 7_565 1_556 ?
S3 K1 Sr1 42.06(7) . 1_556 ?
S3 K1 Sr1 44.46(6) 2_665 6_657 ?
S3 K1 Sr1 104.10(12) 8_756 1_556 ?
S3 K1 Sr1 44.46(6) 8_756 6_657 ?
S3 K1 Sr1 149.87(7) . 6_657 ?
S3 K1 Sr1 149.87(7) 7_565 6_657 ?
S3 K1 P1 32.71(6) 7_565 7_565 ?
S3 K1 P1 32.71(6) . 7_565 ?
S3 K1 P1 140.60(11) 8_756 7_565 ?
S3 K1 P1 140.60(11) 2_665 7_565 ?
S3 K1 S2 134.59(15) 7_565 6_657 ?
S3 K1 S2 79.96(11) 2_665 6_657 ?
S3 K1 S2 134.59(15) . 6_657 ?
S3 K1 S2 79.96(11) 8_756 6_657 ?
S3 K1 S3 143.79(18) 7_565 2_665 ?
S3 K1 S3 108.36(9) . 2_665 ?
S3 K1 S3 60.47(11) 2_665 8_756 ?
S3 K1 S3 58.48(10) 7_565 . ?
S3 K1 S3 143.79(18) . 8_756 ?
S3 K1 S3 108.36(9) 7_565 8_756 ?
S3 K1 S1 69.89(12) 8_756 1_556 ?
S3 K1 S1 129.42(12) . 2_655 ?
S3 K1 S1 71.81(8) 7_565 2_655 ?
S3 K1 S1 69.89(12) 2_665 1_556 ?
S3 K1 S1 71.82(8) . 2_665 ?
S3 K1 S1 59.07(8) 8_756 2_655 ?
S3 K1 S1 73.95(11) 7_565 1_556 ?
S3 K1 S1 117.53(13) 8_756 2_665 ?
S3 K1 S1 117.53(13) 2_665 2_655 ?
S3 K1 S1 73.95(11) . 1_556 ?
S3 K1 S1 129.42(12) 7_565 2_665 ?
S3 K1 S1 59.07(8) 2_665 2_665 ?
S1 K1 Sr1 80.68(8) 2_655 6_657 ?
S1 K1 Sr1 39.83(8) 1_556 1_556 ?
S1 K1 Sr1 80.68(8) 2_665 6_657 ?
S1 K1 Sr1 100.84(13) 1_556 6_657 ?
S1 K1 Sr1 104.01(9) 2_655 1_556 ?
S1 K1 Sr1 104.01(9) 2_665 1_556 ?
S1 K1 P1 86.88(12) 1_556 7_565 ?
S1 K1 P1 97.80(9) 2_655 7_565 ?
S1 K1 P1 97.80(9) 2_665 7_565 ?
S1 K1 S2 75.84(9) 2_655 6_657 ?
S1 K1 S2 75.84(9) 2_665 6_657 ?
S1 K1 S1 102.21(12) 2_655 1_556 ?
S1 K1 S1 151.59(19) 2_665 2_655 ?
S1 K1 S1 102.21(12) 2_665 1_556 ?
K1 K1 Sr1 0(10) 7_565 1_556 ?
K1 K1 Sr1 0(10) 7_565 6_657 ?
K1 K1 P1 0(10) 7_565 7_565 ?
K1 K1 S2 0(10) 7_565 6_657 ?
K1 K1 S3 0(10) 7_565 8_756 ?
K1 K1 S3 0(10) 7_565 2_665 ?
K1 K1 S3 0(10) 7_565 . ?
K1 K1 S3 0(10) 7_565 7_565 ?
K1 K1 S1 0(10) 7_565 1_556 ?
K1 K1 S1 0(10) 7_565 2_655 ?
K1 K1 S1 0(10) 7_565 2_665 ?

loop_
_geom_bond_atom_site_label_1
_geom_bond_atom_site_label_2
_geom_bond_distance
_geom_bond_site_symmetry_2
_geom_bond_publ_flag
Sr1 Sr1 4.3782(18) 5_655 ?
Sr1 Sr1 4.3782(18) 5_665 ?
Sr1 P1 3.447(4) 1_554 ?
Sr1 S2 3.025(4) . ?
Sr1 S2 3.4300(11) 5_656 ?
Sr1 S2 3.4300(11) 5_666 ?
Sr1 S3 3.110(3) 7_564 ?
Sr1 S3 3.110(3) 1_554 ?
Sr1 S3 3.040(3) 3_646 ?
Sr1 S3 3.040(3) 5_666 ?
Sr1 S1 2.972(4) . ?
Sr1 K1 4.323(4) 6_557 ?
P1 P1 0.000(10) 7_565 ?
P1 S2 2.049(5) . ?
P1 S3 2.035(3) 7_565 ?
P1 S3 2.035(3) . ?
P1 S1 2.026(5) . ?
S2 K1 3.437(6) 6_557 ?
S3 K1 3.339(4) . ?
S3 K1 3.351(5) 2_664 ?
S3 K1 3.339(4) 7_565 ?
S1 K1 3.4229(15) 2_664 ?
S1 K1 3.4229(15) 2_654 ?
S1 K1 3.566(6) 1_554 ?
K1 K1 0.000(11) 7_565 ?
